data_2019829
loop_
_publ_author_name
'Tan, Yew-Fung'
'Break, Mohammed Khaled bin'
'Tahir, M. Ibrahim M.'
'Khoo, Teng-Jin'

_publ_section_title
;
 Crystal structure of benzyl
 (E)-2-(3,4-dimethoxybenzylidene)hydrazine-1-carbodithioate
;
_journal_coeditor_code SU5044
_journal_issue 2
_journal_name_full 'Acta Crystallographica Section E Crystallographic Communications'
_journal_page_first 238
_journal_paper_doi 10.1107/S205698901500095X
_journal_volume 71
_journal_year 2015
_chemical_formula_iupac 'C17 H18 N2 O2 S2'
_chemical_formula_moiety 'C17 H18 N2 O2 S2'
_chemical_formula_sum 'C17 H18 N2 O2 S2'
_chemical_formula_weight 346.45
_chemical_name_systematic
;
Benzyl (<i>E</i>)-2-(3,4-dimethoxybenzylidene)hydrazine-1-carbodithioate
;
_space_group_IT_number 2
_symmetry_cell_setting triclinic
_symmetry_space_group_name_Hall '-P 1'
_symmetry_space_group_name_H-M 'P -1'
_atom_sites_solution_hydrogens difmap
_atom_sites_solution_primary other
_audit_creation_method CRYSTALS_ver_14.40
_cell_angle_alpha 90.899(6)
_cell_angle_beta 97.203(5)
_cell_angle_gamma 91.200(6)
_cell_formula_units_Z 4
_cell_length_a 9.6432(5)
_cell_length_b 10.7960(10)
_cell_length_c 16.1673(10)
_cell_measurement_reflns_used 8676
_cell_measurement_temperature 100
_cell_measurement_theta_max 73
_cell_measurement_theta_min 4
_cell_volume 1669.2(2)
_computing_cell_refinement
;
CrysAlis CCD (Oxford Diffraction, 2002)
;
_computing_data_collection
;
CrysAlis CCD (Oxford Diffraction, 2002)
;
_computing_data_reduction
;
CrysAlis RED (Oxford Diffraction, 2002)
;
_computing_molecular_graphics
;
Mercury (Macrae <i>et al.</i>,  2008)
;
_computing_publication_material
;
publCIF (Westrip, 2010)
;
_computing_structure_refinement
;
CRYSTALS (Betteridge <i>et al.</i>,  2003)
;
_computing_structure_solution
;
SUPERFLIP (Palatinus & Chapuis, 2007)
;
_diffrn_ambient_temperature 100
_diffrn_measured_fraction_theta_full 0.995
_diffrn_measured_fraction_theta_max 0.982
_diffrn_measurement_device Area
_diffrn_measurement_device_type 'Oxford Diffraction Gemini'
_diffrn_measurement_method \w
_diffrn_radiation_monochromator graphite
_diffrn_radiation_type 'Cu K\a'
_diffrn_radiation_wavelength 1.54180
_diffrn_reflns_av_R_equivalents 0.028
_diffrn_reflns_limit_h_max 11
_diffrn_reflns_limit_h_min -11
_diffrn_reflns_limit_k_max 11
_diffrn_reflns_limit_k_min -13
_diffrn_reflns_limit_l_max 20
_diffrn_reflns_limit_l_min -20
_diffrn_reflns_number 23678
_diffrn_reflns_theta_full 70.494
_diffrn_reflns_theta_max 73.432
_diffrn_reflns_theta_min 4.096
_diffrn_standards_number 0
_exptl_absorpt_coefficient_mu 2.980
_exptl_absorpt_correction_T_max 0.89
_exptl_absorpt_correction_T_min 0.74
_exptl_absorpt_correction_type multi-scan
_exptl_absorpt_process_details
;
(CrysAlis RED; Oxford Diffraction, 2002)
;
_exptl_crystal_colour yellow
_exptl_crystal_density_diffrn 1.379
_exptl_crystal_density_method 'not measured'
_exptl_crystal_description plate
_exptl_crystal_F_000 728
_exptl_crystal_size_max 0.150
_exptl_crystal_size_mid 0.060
_exptl_crystal_size_min 0.040
_refine_diff_density_max 0.44
_refine_diff_density_min -0.33
_refine_ls_extinction_method None
_refine_ls_goodness_of_fit_ref 0.9887
_refine_ls_hydrogen_treatment constr
_refine_ls_matrix_type full
_refine_ls_number_parameters 415
_refine_ls_number_reflns 6567
_refine_ls_number_restraints 0
_refine_ls_R_factor_all 0.0437
_refine_ls_R_factor_gt 0.0365
_refine_ls_shift/su_max 0.0007741
_refine_ls_shift/su_mean 0.0000501
_refine_ls_structure_factor_coef Fsqd
_refine_ls_weighting_details
;
 Method= Modified Sheldrick
 w=1/[\s^2^(F^2^) + ( 0.07P)^2^ + 0.48P]
 ,where P=(max(Fo^2^,0) + 2Fc^2^)/3
;
_refine_ls_weighting_scheme calc
_refine_ls_wR_factor_all 0.1055
_refine_ls_wR_factor_gt 0.0985
_refine_ls_wR_factor_ref 0.1055
_reflns_number_gt 5514
_reflns_number_total 6592
_reflns_threshold_expression I>2\s(I)
_cod_data_source_file su5044sup1.cif
_cod_data_source_block I
_cod_original_sg_symbol_H-M 'P -1 '
_cod_database_code 2019829
_cod_database_fobs_code 2019829

loop_
_symmetry_equiv_pos_as_xyz
x,y,z
-x,-y,-z

loop_
_atom_site_type_symbol
_atom_site_label
_atom_site_fract_x
_atom_site_fract_y
_atom_site_fract_z
_atom_site_U_iso_or_equiv
_atom_site_adp_type
_atom_site_occupancy
S S1 0.67401(4) 0.61670(4) 0.39922(2) 0.0170 Uani 1.0000
C C1 0.77157(15) 0.52035(14) 0.34926(9) 0.0150 Uani 1.0000
S S2 0.78189(4) 0.51826(4) 0.24198(2) 0.0182 Uani 1.0000
C C2 0.66277(16) 0.64058(15) 0.20558(10) 0.0187 Uani 1.0000
C C3 0.68192(15) 0.66561(15) 0.11569(9) 0.0174 Uani 1.0000
C C8 0.65456(17) 0.57319(16) 0.05415(10) 0.0215 Uani 1.0000
C C7 0.67331(17) 0.59709(17) -0.02786(10) 0.0245 Uani 1.0000
C C6 0.71768(17) 0.71377(18) -0.04941(10) 0.0243 Uani 1.0000
C C5 0.74303(17) 0.80681(17) 0.01141(10) 0.0239 Uani 1.0000
C C4 0.72699(16) 0.78255(16) 0.09388(10) 0.0199 Uani 1.0000
N N1 0.85201(13) 0.43802(12) 0.39143(8) 0.0163 Uani 1.0000
N N2 0.92928(13) 0.35596(12) 0.35025(8) 0.0171 Uani 1.0000
C C9 1.01861(16) 0.29639(15) 0.39886(10) 0.0171 Uani 1.0000
C C10 1.10446(16) 0.20035(14) 0.36811(9) 0.0156 Uani 1.0000
C C15 1.20578(16) 0.14725(15) 0.42490(10) 0.0167 Uani 1.0000
C C14 1.28967(15) 0.05382(15) 0.39928(9) 0.0159 Uani 1.0000
C C13 1.27152(15) 0.01212(14) 0.31724(10) 0.0154 Uani 1.0000
O O2 1.34580(11) -0.07889(11) 0.28523(7) 0.0187 Uani 1.0000
C C17 1.44520(17) -0.14133(16) 0.34241(10) 0.0204 Uani 1.0000
C C12 1.16634(16) 0.06392(15) 0.25933(9) 0.0168 Uani 1.0000
C C11 1.08539(16) 0.15789(15) 0.28466(10) 0.0169 Uani 1.0000
O O1 1.15407(12) 0.01059(11) 0.18189(7) 0.0235 Uani 1.0000
C C16 1.03032(18) 0.03484(18) 0.12691(10) 0.0242 Uani 1.0000
S S21 0.84603(4) 0.37456(4) 0.59742(2) 0.0167 Uani 1.0000
C C21 0.74525(15) 0.46870(14) 0.64640(9) 0.0153 Uani 1.0000
S S22 0.73586(4) 0.47065(4) 0.75377(2) 0.0186 Uani 1.0000
C C22 0.84857(16) 0.34265(15) 0.78893(10) 0.0186 Uani 1.0000
C C23 0.82688(16) 0.31752(15) 0.87789(10) 0.0177 Uani 1.0000
C C28 0.92759(17) 0.35307(16) 0.94417(10) 0.0218 Uani 1.0000
C C27 0.90523(18) 0.32945(16) 1.02578(10) 0.0245 Uani 1.0000
C C26 0.78224(19) 0.27209(16) 1.04222(10) 0.0241 Uani 1.0000
C C25 0.68103(18) 0.23642(17) 0.97647(10) 0.0243 Uani 1.0000
C C24 0.70366(17) 0.25821(16) 0.89488(10) 0.0219 Uani 1.0000
N N21 0.66212(13) 0.54892(12) 0.60336(8) 0.0167 Uani 1.0000
N N22 0.58326(14) 0.63039(12) 0.64363(8) 0.0174 Uani 1.0000
C C29 0.49371(16) 0.68920(15) 0.59483(10) 0.0165 Uani 1.0000
C C30 0.40710(15) 0.78438(14) 0.62621(10) 0.0156 Uani 1.0000
C C31 0.30524(16) 0.83952(15) 0.57104(9) 0.0160 Uani 1.0000
C C32 0.22248(15) 0.93261(15) 0.59875(9) 0.0161 Uani 1.0000
C C33 0.24252(15) 0.97166(14) 0.68106(9) 0.0154 Uani 1.0000
O O21 0.17151(11) 1.06326(10) 0.71518(7) 0.0186 Uani 1.0000
C C36 0.07068(16) 1.12784(15) 0.65980(10) 0.0198 Uani 1.0000
C C34 0.34780(16) 0.91696(15) 0.73749(9) 0.0165 Uani 1.0000
C C35 0.42769(16) 0.82408(15) 0.71021(9) 0.0169 Uani 1.0000
O O22 0.36178(12) 0.96604(11) 0.81611(7) 0.0226 Uani 1.0000
C C37 0.48390(17) 0.93340(17) 0.86989(10) 0.0229 Uani 1.0000
H H21 0.6844 0.7164 0.2396 0.0224 Uiso 1.0000
H H22 0.5671 0.6108 0.2095 0.0226 Uiso 1.0000
H H81 0.6251 0.4926 0.0696 0.0260 Uiso 1.0000
H H71 0.6559 0.5360 -0.0684 0.0289 Uiso 1.0000
H H61 0.7301 0.7280 -0.1055 0.0281 Uiso 1.0000
H H51 0.7718 0.8866 -0.0041 0.0283 Uiso 1.0000
H H41 0.7470 0.8439 0.1359 0.0224 Uiso 1.0000
H H91 1.0307 0.3132 0.4569 0.0196 Uiso 1.0000
H H151 1.2192 0.1755 0.4814 0.0193 Uiso 1.0000
H H141 1.3600 0.0204 0.4383 0.0195 Uiso 1.0000
H H171 1.4887 -0.2006 0.3096 0.0295 Uiso 1.0000
H H172 1.5153 -0.0849 0.3703 0.0296 Uiso 1.0000
H H173 1.3961 -0.1841 0.3835 0.0292 Uiso 1.0000
H H111 1.0173 0.1922 0.2457 0.0203 Uiso 1.0000
H H161 1.0275 -0.0232 0.0825 0.0339 Uiso 1.0000
H H162 1.0336 0.1188 0.1071 0.0348 Uiso 1.0000
H H163 0.9479 0.0253 0.1552 0.0344 Uiso 1.0000
H H221 0.9453 0.3651 0.7838 0.0209 Uiso 1.0000
H H222 0.8212 0.2696 0.7549 0.0213 Uiso 1.0000
H H281 1.0106 0.3923 0.9334 0.0253 Uiso 1.0000
H H271 0.9755 0.3524 1.0704 0.0279 Uiso 1.0000
H H261 0.7688 0.2572 1.0983 0.0275 Uiso 1.0000
H H251 0.5958 0.1972 0.9872 0.0282 Uiso 1.0000
H H241 0.6357 0.2334 0.8499 0.0246 Uiso 1.0000
H H291 0.4816 0.6724 0.5376 0.0190 Uiso 1.0000
H H311 0.2919 0.8124 0.5145 0.0188 Uiso 1.0000
H H321 0.1533 0.9669 0.5598 0.0183 Uiso 1.0000
H H361 0.0297 1.1869 0.6942 0.0279 Uiso 1.0000
H H362 0.1185 1.1706 0.6193 0.0275 Uiso 1.0000
H H363 0.0006 1.0703 0.6330 0.0275 Uiso 1.0000
H H351 0.4958 0.7869 0.7466 0.0208 Uiso 1.0000
H H371 0.4800 0.9831 0.9202 0.0331 Uiso 1.0000
H H372 0.5668 0.9527 0.8439 0.0323 Uiso 1.0000
H H373 0.4801 0.8448 0.8807 0.0322 Uiso 1.0000
H H1 0.6713 0.5556 0.5505 0.0500 Uiso 1.0000
H H2 0.8546 0.4361 0.4487 0.0500 Uiso 1.0000

loop_
_atom_site_aniso_label
_atom_site_aniso_U_11
_atom_site_aniso_U_22
_atom_site_aniso_U_33
_atom_site_aniso_U_12
_atom_site_aniso_U_13
_atom_site_aniso_U_23
S1 0.01948(19) 0.0154(2) 0.01721(19) 0.00548(15) 0.00564(14) 0.00046(14)
C1 0.0153(7) 0.0141(8) 0.0163(7) -0.0008(6) 0.0044(5) 0.0002(6)
S2 0.0203(2) 0.0195(2) 0.01605(19) 0.00695(15) 0.00537(14) 0.00125(15)
C2 0.0181(7) 0.0188(8) 0.0198(8) 0.0078(6) 0.0035(6) 0.0031(6)
C3 0.0130(7) 0.0213(8) 0.0180(7) 0.0056(6) 0.0012(5) 0.0007(6)
C8 0.0185(7) 0.0202(8) 0.0258(8) 0.0040(6) 0.0022(6) -0.0008(7)
C7 0.0236(8) 0.0294(10) 0.0202(8) 0.0079(7) 0.0010(6) -0.0066(7)
C6 0.0198(8) 0.0365(10) 0.0172(8) 0.0089(7) 0.0032(6) 0.0032(7)
C5 0.0206(8) 0.0258(9) 0.0258(8) 0.0035(7) 0.0042(6) 0.0048(7)
C4 0.0194(7) 0.0196(8) 0.0206(8) 0.0037(6) 0.0020(6) -0.0019(6)
N1 0.0182(6) 0.0142(7) 0.0177(6) 0.0033(5) 0.0064(5) 0.0000(5)
N2 0.0178(6) 0.0135(7) 0.0213(7) 0.0013(5) 0.0072(5) 0.0002(5)
C9 0.0187(7) 0.0147(8) 0.0189(7) -0.0001(6) 0.0059(6) 0.0008(6)
C10 0.0154(7) 0.0133(8) 0.0189(7) -0.0012(6) 0.0059(6) 0.0012(6)
C15 0.0174(7) 0.0161(8) 0.0167(7) -0.0015(6) 0.0034(6) -0.0004(6)
C14 0.0138(7) 0.0160(8) 0.0180(7) 0.0000(6) 0.0020(5) 0.0028(6)
C13 0.0142(7) 0.0128(7) 0.0201(7) 0.0009(6) 0.0059(6) 0.0015(6)
O2 0.0195(5) 0.0177(6) 0.0191(5) 0.0067(4) 0.0032(4) -0.0014(4)
C17 0.0189(8) 0.0195(8) 0.0238(8) 0.0068(6) 0.0049(6) 0.0032(6)
C12 0.0176(7) 0.0176(8) 0.0156(7) -0.0004(6) 0.0038(6) 0.0003(6)
C11 0.0159(7) 0.0160(8) 0.0190(7) 0.0018(6) 0.0027(6) 0.0040(6)
O1 0.0255(6) 0.0276(7) 0.0170(5) 0.0088(5) 0.0000(4) -0.0037(5)
C16 0.0241(8) 0.0318(10) 0.0162(8) 0.0025(7) -0.0003(6) 0.0013(7)
S21 0.01906(19) 0.0154(2) 0.01649(19) 0.00483(15) 0.00539(14) -0.00063(14)
C21 0.0168(7) 0.0135(8) 0.0163(7) -0.0011(6) 0.0058(6) -0.0015(6)
S22 0.0232(2) 0.0181(2) 0.01609(19) 0.00641(16) 0.00685(14) 0.00131(15)
C22 0.0188(7) 0.0184(8) 0.0194(8) 0.0056(6) 0.0048(6) 0.0033(6)
C23 0.0195(7) 0.0150(8) 0.0194(8) 0.0056(6) 0.0049(6) 0.0028(6)
C28 0.0182(8) 0.0207(9) 0.0265(8) 0.0040(6) 0.0021(6) 0.0019(7)
C27 0.0250(8) 0.0244(9) 0.0230(8) 0.0058(7) -0.0020(6) 0.0001(7)
C26 0.0309(9) 0.0240(9) 0.0181(8) 0.0073(7) 0.0048(7) 0.0044(7)
C25 0.0253(8) 0.0245(9) 0.0236(8) -0.0004(7) 0.0055(7) 0.0035(7)
C24 0.0215(8) 0.0234(9) 0.0208(8) 0.0004(7) 0.0023(6) 0.0009(6)
N21 0.0193(6) 0.0153(7) 0.0166(6) 0.0037(5) 0.0069(5) -0.0002(5)
N22 0.0189(6) 0.0134(7) 0.0217(7) 0.0019(5) 0.0090(5) 0.0001(5)
C29 0.0178(7) 0.0157(8) 0.0168(7) -0.0023(6) 0.0056(6) -0.0007(6)
C30 0.0152(7) 0.0124(7) 0.0202(7) -0.0007(6) 0.0067(6) 0.0014(6)
C31 0.0176(7) 0.0158(8) 0.0148(7) -0.0020(6) 0.0031(6) -0.0016(6)
C32 0.0142(7) 0.0169(8) 0.0172(7) 0.0010(6) 0.0014(5) 0.0027(6)
C33 0.0148(7) 0.0138(8) 0.0184(7) 0.0006(6) 0.0047(6) 0.0010(6)
O21 0.0193(5) 0.0178(6) 0.0190(5) 0.0068(4) 0.0031(4) -0.0009(4)
C36 0.0185(7) 0.0173(8) 0.0244(8) 0.0066(6) 0.0049(6) 0.0038(6)
C34 0.0185(7) 0.0172(8) 0.0146(7) -0.0001(6) 0.0047(6) 0.0007(6)
C35 0.0166(7) 0.0173(8) 0.0171(7) 0.0035(6) 0.0024(6) 0.0032(6)
O22 0.0262(6) 0.0276(7) 0.0139(5) 0.0110(5) 0.0005(4) -0.0025(5)
C37 0.0242(8) 0.0298(10) 0.0146(7) 0.0055(7) 0.0013(6) 0.0013(7)

loop_
_atom_type_symbol
_atom_type_scat_Cromer_Mann_a1
_atom_type_scat_Cromer_Mann_a2
_atom_type_scat_Cromer_Mann_a3
_atom_type_scat_Cromer_Mann_a4
_atom_type_scat_Cromer_Mann_b1
_atom_type_scat_Cromer_Mann_b2
_atom_type_scat_Cromer_Mann_b3
_atom_type_scat_Cromer_Mann_b4
_atom_type_scat_Cromer_Mann_c
_atom_type_scat_dispersion_real
_atom_type_scat_dispersion_imag
_atom_type_scat_source
C 2.3100 1.0200 1.5886 0.8650 20.8439 10.2075 0.5687 51.6512 0.2156 0.0181 0.0091 'International Tables Vol C 4.2.6.8 and 6.1.1.4'
H 0.4930 0.3229 0.1402 0.0408 10.5109 26.1257 3.1424 57.7998 0.0030 0.0000 0.0000 'International Tables Vol C 4.2.6.8 and 6.1.1.4'
N 12.2126 3.1322 2.0125 1.1663 0.0057 9.8933 28.9975 0.5826 -11.5290 0.0311 0.0180 'International Tables Vol C 4.2.6.8 and 6.1.1.4'
O 3.0485 2.2868 1.5463 0.8670 13.2771 5.7011 0.3239 32.9089 0.2508 0.0492 0.0322 'International Tables Vol C 4.2.6.8 and 6.1.1.4'
S 6.9053 5.2034 1.4379 1.5863 1.4679 22.2151 0.2536 56.1720 0.8669 0.3331 0.5567 'International Tables Vol C 4.2.6.8 and 6.1.1.4'

loop_
_geom_angle_atom_site_label_1
_geom_angle_atom_site_label_2
_geom_angle_atom_site_label_3
_geom_angle
_geom_angle_publ_flag
S1 C1 S2 125.49(9) no
S1 C1 N1 120.52(11) no
S2 C1 N1 113.98(11) no
C1 S2 C2 102.05(7) no
S2 C2 C3 107.65(10) no
S2 C2 H21 110.3 no
C3 C2 H21 109.7 no
S2 C2 H22 107.9 no
C3 C2 H22 110.5 no
H21 C2 H22 110.7 no
C2 C3 C8 121.01(15) no
C2 C3 C4 119.67(15) no
C8 C3 C4 119.32(15) no
C3 C8 C7 120.44(16) no
C3 C8 H81 119.0 no
C7 C8 H81 120.5 no
C8 C7 C6 120.09(16) no
C8 C7 H71 120.5 no
C6 C7 H71 119.5 no
C7 C6 C5 119.73(15) no
C7 C6 H61 118.7 no
C5 C6 H61 121.5 no
C6 C5 C4 120.34(16) no
C6 C5 H51 119.1 no
C4 C5 H51 120.6 no
C3 C4 C5 120.06(16) no
C3 C4 H41 118.9 no
C5 C4 H41 121.1 no
C1 N1 N2 120.71(13) no
C1 N1 H2 118.7 no
N2 N1 H2 120.6 no
N1 N2 C9 113.83(13) no
N2 C9 C10 122.28(14) no
N2 C9 H91 120.4 no
C10 C9 H91 117.3 no
C9 C10 C15 117.98(14) no
C9 C10 C11 122.42(14) no
C15 C10 C11 119.58(14) no
C10 C15 C14 120.50(14) no
C10 C15 H151 120.0 no
C14 C15 H151 119.5 no
C15 C14 C13 120.08(14) no
C15 C14 H141 119.4 no
C13 C14 H141 120.5 no
C14 C13 O2 125.39(14) no
C14 C13 C12 119.77(14) no
O2 C13 C12 114.83(13) no
C13 O2 C17 117.10(12) no
O2 C17 H171 106.1 no
O2 C17 H172 111.9 no
H171 C17 H172 109.6 no
O2 C17 H173 109.3 no
H171 C17 H173 109.9 no
H172 C17 H173 110.0 no
C13 C12 C11 119.89(14) no
C13 C12 O1 114.08(14) no
C11 C12 O1 126.01(14) no
C10 C11 C12 120.16(14) no
C10 C11 H111 120.7 no
C12 C11 H111 119.1 no
C12 O1 C16 117.16(12) no
O1 C16 H161 106.2 no
O1 C16 H162 110.2 no
H161 C16 H162 111.1 no
O1 C16 H163 110.8 no
H161 C16 H163 110.4 no
H162 C16 H163 108.1 no
S21 C21 S22 124.90(9) no
S21 C21 N21 120.52(11) no
S22 C21 N21 114.57(11) no
C21 S22 C22 101.97(7) no
S22 C22 C23 107.26(10) no
S22 C22 H221 109.5 no
C23 C22 H221 112.0 no
S22 C22 H222 109.4 no
C23 C22 H222 109.2 no
H221 C22 H222 109.4 no
C22 C23 C28 121.20(14) no
C22 C23 C24 119.74(15) no
C28 C23 C24 119.05(14) no
C23 C28 C27 120.27(15) no
C23 C28 H281 119.7 no
C27 C28 H281 120.1 no
C28 C27 C26 120.38(16) no
C28 C27 H271 119.6 no
C26 C27 H271 120.0 no
C27 C26 C25 119.76(15) no
C27 C26 H261 119.1 no
C25 C26 H261 121.2 no
C26 C25 C24 120.09(16) no
C26 C25 H251 120.4 no
C24 C25 H251 119.5 no
C23 C24 C25 120.44(16) no
C23 C24 H241 119.1 no
C25 C24 H241 120.4 no
C21 N21 N22 120.85(12) no
C21 N21 H1 116.4 no
N22 N21 H1 121.9 no
N21 N22 C29 114.27(13) no
N22 C29 C30 121.69(14) no
N22 C29 H291 120.7 no
C30 C29 H291 117.6 no
C29 C30 C31 119.12(14) no
C29 C30 C35 121.40(14) no
C31 C30 C35 119.45(14) no
C30 C31 C32 120.54(14) no
C30 C31 H311 119.1 no
C32 C31 H311 120.4 no
C31 C32 C33 120.09(14) no
C31 C32 H321 118.2 no
C33 C32 H321 121.7 no
C32 C33 O21 125.73(13) no
C32 C33 C34 119.65(14) no
O21 C33 C34 114.59(13) no
C33 O21 C36 117.04(12) no
O21 C36 H361 105.8 no
O21 C36 H362 108.9 no
H361 C36 H362 109.9 no
O21 C36 H363 110.1 no
H361 C36 H363 110.9 no
H362 C36 H363 111.1 no
C33 C34 C35 120.06(14) no
C33 C34 O22 114.49(13) no
C35 C34 O22 125.43(14) no
C30 C35 C34 120.20(14) no
C30 C35 H351 119.0 no
C34 C35 H351 120.8 no
C34 O22 C37 116.40(12) no
O22 C37 H371 104.2 no
O22 C37 H372 110.0 no
H371 C37 H372 111.9 no
O22 C37 H373 109.3 no
H371 C37 H373 112.0 no
H372 C37 H373 109.2 no

loop_
_geom_bond_atom_site_label_1
_geom_bond_atom_site_label_2
_geom_bond_distance
_geom_bond_publ_flag
S1 C1 1.6807(15) no
C1 S2 1.7494(15) no
C1 N1 1.331(2) no
S2 C2 1.8244(15) no
C2 C3 1.516(2) no
C2 H21 0.983 no
C2 H22 0.980 no
C3 C8 1.395(2) no
C3 C4 1.392(2) no
C8 C7 1.388(2) no
C8 H81 0.956 no
C7 C6 1.386(3) no
C7 H71 0.921 no
C6 C5 1.391(3) no
C6 H61 0.944 no
C5 C4 1.390(2) no
C5 H51 0.947 no
C4 H41 0.941 no
N1 N2 1.3845(18) no
N1 H2 0.924 no
N2 C9 1.282(2) no
C9 C10 1.460(2) no
C9 H91 0.945 no
C10 C15 1.393(2) no
C10 C11 1.407(2) no
C15 C14 1.396(2) no
C15 H151 0.951 no
C14 C13 1.383(2) no
C14 H141 0.948 no
C13 O2 1.3612(18) no
C13 C12 1.421(2) no
O2 C17 1.4325(18) no
C17 H171 0.961 no
C17 H172 0.964 no
C17 H173 0.979 no
C12 C11 1.381(2) no
C12 O1 1.3603(19) no
C11 H111 0.938 no
O1 C16 1.4273(19) no
C16 H161 0.943 no
C16 H162 0.968 no
C16 H163 0.970 no
S21 C21 1.6774(15) no
C21 S22 1.7494(15) no
C21 N21 1.336(2) no
S22 C22 1.8294(16) no
C22 C23 1.507(2) no
C22 H221 0.973 no
C22 H222 0.968 no
C23 C28 1.396(2) no
C23 C24 1.397(2) no
C28 C27 1.390(2) no
C28 H281 0.935 no
C27 C26 1.384(3) no
C27 H271 0.952 no
C26 C25 1.393(2) no
C26 H261 0.948 no
C25 C24 1.387(2) no
C25 H251 0.953 no
C24 H241 0.947 no
N21 N22 1.3820(18) no
N21 H1 0.874 no
N22 C29 1.280(2) no
C29 C30 1.462(2) no
C29 H291 0.932 no
C30 C31 1.392(2) no
C30 C35 1.406(2) no
C31 C32 1.399(2) no
C31 H311 0.948 no
C32 C33 1.379(2) no
C32 H321 0.944 no
C33 O21 1.3628(18) no
C33 C34 1.422(2) no
O21 C36 1.4362(18) no
C36 H361 0.963 no
C36 H362 0.965 no
C36 H363 0.965 no
C34 C35 1.377(2) no
C34 O22 1.3592(19) no
C35 H351 0.927 no
O22 C37 1.4272(18) no
C37 H371 0.972 no
C37 H372 0.969 no
C37 H373 0.976 no

loop_
_geom_hbond_atom_site_label_D
_geom_hbond_atom_site_label_H
_geom_hbond_atom_site_label_A
_geom_hbond_site_symmetry_A
_geom_hbond_distance_DH
_geom_hbond_distance_HA
_geom_hbond_distance_DA
_geom_hbond_angle_DHA
_geom_hbond_publ_flag
N1 H2 S21 . 0.92 2.52 3.4180(10) 166 yes
N21 H1 S1 . 0.87 2.55 3.4070(10) 168 yes
C16 H163 O21 2_666 0.97 2.69 3.560(2) 149 yes
C17 H172 Cg4 2_766 0.97 2.74 3.5587(18) 143 yes
C28 H281 Cg1 2_766 0.94 2.94 3.6082(18) 130 yes
C36 H363 Cg2 2_666 0.97 2.67 3.5023(17) 145 yes
